data_2241529
loop_
_publ_author_name
'Zhang, Hongyang'
'Feng, Ge'
'Filatov, Alexander S.'
'Jordan, Richard F.'

_publ_section_title
;
 Crystal structure of zwitterionic
 2-[bis(2-methoxyphenyl)phosphaniumyl]-4-methylbenzenesulfonate
 monohydrate dichloromethane monosolvate
;
_journal_coeditor_code CV5502
_journal_issue 2
_journal_name_full 'Acta Crystallographica Section E'
_journal_page_first 229
_journal_page_last 232
_journal_paper_doi 10.1107/S2056989016000669
_journal_volume 72
_journal_year 2016
_chemical_formula_iupac 'C21 H21 O5 P S, C H2 Cl2, H2 O'
_chemical_formula_moiety 'C21 H21 O5 P S, C H2 Cl2, H2 O'
_chemical_formula_sum 'C22 H25 Cl2 O6 P S'
_chemical_formula_weight 519.35
_chemical_name_systematic
;
2-[Bis(2-methoxyphenyl)phosphaniumyl]-4-methylbenzenesulfonate
monohydrate dichloromethane monosolvate
;
_space_group_crystal_system monoclinic
_space_group_IT_number 14
_space_group_name_Hall '-P 2yn'
_space_group_name_H-M_alt 'P 1 21/n 1'
_symmetry_space_group_name_Hall '-P 2yn'
_symmetry_space_group_name_H-M 'P 1 21/n 1'
_atom_sites_solution_hydrogens mixed
_atom_sites_solution_primary dual
_atom_sites_solution_secondary difmap
_audit_creation_method SHELXL-2014/7
_cell_angle_alpha 90
_cell_angle_beta 105.051(2)
_cell_angle_gamma 90
_cell_formula_units_Z 4
_cell_length_a 9.6437(6)
_cell_length_b 15.9441(11)
_cell_length_c 15.9641(11)
_cell_measurement_reflns_used 9610
_cell_measurement_temperature 100(2)
_cell_measurement_theta_max 26.42
_cell_measurement_theta_min 2.24
_cell_volume 2370.4(3)
_computing_cell_refinement
;
SAINT (Bruker, 2014)
;
_computing_data_collection
;
APEX2 (Bruker, 2014)
;
_computing_data_reduction
;
SAINT (Bruker, 2014)
;
_computing_molecular_graphics
;
<i>OLEX2</i> (Dolomanov <i>et al.</i>, 2009) and
Mercury (Macrae <i>et al.</i>, 2008)
;
_computing_publication_material
;
publCIF (Westrip, 2010)
;
_computing_structure_refinement
;
SHELXL2014 (Sheldrick, 2015b)
;
_computing_structure_solution
;
SHELXT (Sheldrick, 2015a)
;
_diffrn_ambient_temperature 100(2)
_diffrn_detector_area_resol_mean 10.4167
_diffrn_measured_fraction_theta_full 1.000
_diffrn_measured_fraction_theta_max 0.996
_diffrn_measurement_device_type 'Bruker D8 Venture PHOTON 100 CMOS'
_diffrn_measurement_method 'omega and phi scans'
_diffrn_radiation_monochromator mirrors
_diffrn_radiation_source 'INCOATEC ImuS micro-focus source'
_diffrn_radiation_type MoK\a
_diffrn_radiation_wavelength 0.71073
_diffrn_reflns_av_R_equivalents 0.0302
_diffrn_reflns_limit_h_max 12
_diffrn_reflns_limit_h_min -12
_diffrn_reflns_limit_k_max 19
_diffrn_reflns_limit_k_min -19
_diffrn_reflns_limit_l_max 19
_diffrn_reflns_limit_l_min -20
_diffrn_reflns_number 53574
_diffrn_reflns_theta_full 25.242
_diffrn_reflns_theta_max 26.486
_diffrn_reflns_theta_min 2.242
_exptl_absorpt_coefficient_mu 0.466
_exptl_absorpt_correction_T_max 0.745
_exptl_absorpt_correction_T_min 0.693
_exptl_absorpt_correction_type multi-scan
_exptl_absorpt_process_details
;
(SADABS; Bruker, 2014)
;
_exptl_crystal_colour colorless
_exptl_crystal_density_diffrn 1.455
_exptl_crystal_description block
_exptl_crystal_F_000 1080
_exptl_crystal_size_max 0.320
_exptl_crystal_size_mid 0.180
_exptl_crystal_size_min 0.120
_refine_diff_density_max 0.482
_refine_diff_density_min -0.662
_refine_ls_extinction_method none
_refine_ls_goodness_of_fit_ref 1.045
_refine_ls_hydrogen_treatment mixed
_refine_ls_matrix_type full
_refine_ls_number_parameters 304
_refine_ls_number_reflns 4888
_refine_ls_number_restraints 0
_refine_ls_restrained_S_all 1.045
_refine_ls_R_factor_all 0.0440
_refine_ls_R_factor_gt 0.0381
_refine_ls_shift/su_max 0.001
_refine_ls_shift/su_mean 0.000
_refine_ls_structure_factor_coef Fsqd
_refine_ls_weighting_details 'w=1/[\s^2^(Fo^2^)+(0.0536P)^2^+2.7024P] where P=(Fo^2^+2Fc^2^)/3'
_refine_ls_weighting_scheme calc
_refine_ls_wR_factor_gt 0.1015
_refine_ls_wR_factor_ref 0.1058
_reflns_number_gt 4349
_reflns_number_total 4888
_reflns_threshold_expression 'I > 2\s(I)'
_cod_data_source_file cv5502sup1.cif
_cod_data_source_block I
_cod_database_code 2241529
_shelx_space_group_comment
;
The symmetry employed for this shelxl refinement is uniquely defined
by the following loop, which should always be used as a source of
symmetry information in preference to the above space-group names.
They are only intended as comments.
;
_shelx_estimated_absorpt_t_min 0.865
_shelx_estimated_absorpt_t_max 0.946

loop_
_space_group_symop_operation_xyz
'x, y, z'
'-x+1/2, y+1/2, -z+1/2'
'-x, -y, -z'
'x-1/2, -y-1/2, z-1/2'

loop_
_atom_site_type_symbol
_atom_site_label
_atom_site_fract_x
_atom_site_fract_y
_atom_site_fract_z
_atom_site_U_iso_or_equiv
_atom_site_adp_type
_atom_site_calc_flag
_atom_site_occupancy
P P1 0.63863(5) 0.30456(3) 0.33309(3) 0.01288(12) Uani d 1
H H1P 0.592(2) 0.2397(14) 0.2950(14) 0.018(5) Uiso d 1
S S1 0.43769(5) 0.17697(3) 0.41453(3) 0.01702(12) Uani d 1
O O1 0.50338(15) 0.10620(9) 0.38266(10) 0.0261(3) Uani d 1
O O2 0.34252(15) 0.15453(10) 0.46751(10) 0.0269(3) Uani d 1
O O3 0.37411(14) 0.23600(9) 0.34604(9) 0.0210(3) Uani d 1
O O4 0.86431(15) 0.19197(8) 0.35798(9) 0.0210(3) Uani d 1
O O5 0.51406(15) 0.34403(9) 0.15930(8) 0.0206(3) Uani d 1
C C1 0.77958(19) 0.33171(11) 0.50245(12) 0.0155(4) Uani d 1
H H1 0.8372 0.3678 0.4781 0.019 Uiso calc 1
C C2 0.66711(19) 0.28789(11) 0.44773(11) 0.0139(3) Uani d 1
C C3 0.58188(19) 0.23434(11) 0.48294(12) 0.0155(4) Uani d 1
C C4 0.6117(2) 0.22566(12) 0.57215(12) 0.0188(4) Uani d 1
H H4 0.5552 0.1890 0.5966 0.023 Uiso calc 1
C C5 0.7235(2) 0.27025(12) 0.62605(12) 0.0187(4) Uani d 1
H H5 0.7417 0.2642 0.6871 0.022 Uiso calc 1
C C6 0.8093(2) 0.32358(12) 0.59237(12) 0.0170(4) Uani d 1
C C7 0.9324(2) 0.37081(13) 0.65044(13) 0.0227(4) Uani d 1
H H7A 0.9220 0.3708 0.7099 0.034 Uiso calc 1
H H7B 0.9323 0.4287 0.6299 0.034 Uiso calc 1
H H7C 1.0231 0.3437 0.6493 0.034 Uiso calc 1
C C8 0.51505(19) 0.38810(11) 0.29746(12) 0.0159(4) Uani d 1
C C9 0.4711(2) 0.44064(12) 0.35526(13) 0.0202(4) Uani d 1
H H9 0.5089 0.4336 0.4160 0.024 Uiso calc 1
C C10 0.3720(2) 0.50321(13) 0.32356(14) 0.0239(4) Uani d 1
H H10 0.3426 0.5402 0.3624 0.029 Uiso calc 1
C C11 0.3158(2) 0.51167(13) 0.23483(15) 0.0246(4) Uani d 1
H H11 0.2461 0.5540 0.2136 0.030 Uiso calc 1
C C12 0.3583(2) 0.46027(12) 0.17634(13) 0.0209(4) Uani d 1
H H12 0.3185 0.4670 0.1157 0.025 Uiso calc 1
C C13 0.46023(19) 0.39848(12) 0.20784(12) 0.0173(4) Uani d 1
C C14 0.4860(2) 0.36077(14) 0.06819(13) 0.0261(4) Uani d 1
H H14A 0.3827 0.3561 0.0413 0.039 Uiso calc 1
H H14B 0.5378 0.3201 0.0416 0.039 Uiso calc 1
H H14C 0.5184 0.4176 0.0595 0.039 Uiso calc 1
C C15 0.80656(19) 0.32846(12) 0.31142(11) 0.0152(4) Uani d 1
C C16 0.8366(2) 0.40458(12) 0.27736(12) 0.0192(4) Uani d 1
H H16 0.7672 0.4482 0.2665 0.023 Uiso calc 1
C C17 0.9686(2) 0.41647(13) 0.25930(13) 0.0224(4) Uani d 1
H H17 0.9894 0.4678 0.2349 0.027 Uiso calc 1
C C18 1.0697(2) 0.35248(13) 0.27735(13) 0.0226(4) Uani d 1
H H18 1.1612 0.3615 0.2670 0.027 Uiso calc 1
C C19 1.0407(2) 0.27600(13) 0.30998(13) 0.0208(4) Uani d 1
H H19 1.1106 0.2326 0.3208 0.025 Uiso calc 1
C C20 0.9083(2) 0.26368(12) 0.32663(12) 0.0173(4) Uani d 1
C C21 0.9467(2) 0.11736(13) 0.35617(14) 0.0258(4) Uani d 1
H H21A 0.9509 0.1062 0.2965 0.039 Uiso calc 1
H H21B 0.9012 0.0699 0.3775 0.039 Uiso calc 1
H H21C 1.0442 0.1251 0.3932 0.039 Uiso calc 1
C C22 0.2653(5) 0.3457(2) 0.5203(2) 0.0676(11) Uani d 1
H H22A 0.2056 0.3047 0.4801 0.081 Uiso calc 1
H H22B 0.3569 0.3518 0.5038 0.081 Uiso calc 1
Cl Cl1 0.30192(7) 0.30568(5) 0.62409(4) 0.04587(19) Uani d 1
Cl Cl2 0.17791(9) 0.44136(4) 0.50619(5) 0.0517(2) Uani d 1
O O6 0.73753(17) -0.00322(11) 0.45863(11) 0.0308(4) Uani d 1
H H1O 0.656(4) 0.027(2) 0.436(2) 0.049(8) Uiso d 1
H H2O 0.701(3) -0.053(2) 0.4720(19) 0.043(8) Uiso d 1

loop_
_atom_site_aniso_label
_atom_site_aniso_U_11
_atom_site_aniso_U_22
_atom_site_aniso_U_33
_atom_site_aniso_U_12
_atom_site_aniso_U_13
_atom_site_aniso_U_23
P1 0.0121(2) 0.0138(2) 0.0124(2) 0.00178(16) 0.00263(17) 0.00083(16)
S1 0.0143(2) 0.0180(2) 0.0173(2) -0.00200(17) 0.00148(17) 0.00157(17)
O1 0.0245(7) 0.0214(7) 0.0283(8) 0.0011(6) -0.0007(6) -0.0049(6)
O2 0.0227(7) 0.0324(8) 0.0255(8) -0.0092(6) 0.0062(6) 0.0041(6)
O3 0.0141(6) 0.0255(7) 0.0207(7) -0.0009(5) -0.0003(5) 0.0048(6)
O4 0.0217(7) 0.0174(7) 0.0268(7) 0.0068(5) 0.0115(6) 0.0045(5)
O5 0.0244(7) 0.0213(7) 0.0148(7) 0.0010(6) 0.0027(5) 0.0006(5)
C1 0.0151(8) 0.0143(8) 0.0173(9) 0.0025(7) 0.0044(7) -0.0010(7)
C2 0.0147(8) 0.0138(8) 0.0134(8) 0.0043(7) 0.0043(7) 0.0012(7)
C3 0.0137(8) 0.0159(9) 0.0162(9) 0.0026(7) 0.0025(7) 0.0006(7)
C4 0.0182(9) 0.0209(9) 0.0179(9) 0.0014(7) 0.0058(7) 0.0035(7)
C5 0.0213(9) 0.0210(9) 0.0139(9) 0.0045(7) 0.0047(7) 0.0015(7)
C6 0.0160(9) 0.0168(9) 0.0173(9) 0.0047(7) 0.0026(7) -0.0020(7)
C7 0.0234(10) 0.0239(10) 0.0186(9) -0.0010(8) 0.0017(8) -0.0030(8)
C8 0.0123(8) 0.0153(9) 0.0198(9) 0.0020(7) 0.0038(7) 0.0036(7)
C9 0.0198(9) 0.0202(10) 0.0211(9) 0.0029(7) 0.0063(8) 0.0025(7)
C10 0.0229(10) 0.0199(10) 0.0323(11) 0.0051(8) 0.0131(9) 0.0028(8)
C11 0.0159(9) 0.0206(10) 0.0381(12) 0.0039(7) 0.0080(8) 0.0117(9)
C12 0.0162(9) 0.0209(9) 0.0229(10) -0.0024(7) 0.0002(7) 0.0093(8)
C13 0.0133(8) 0.0172(9) 0.0211(9) -0.0029(7) 0.0039(7) 0.0027(7)
C14 0.0339(11) 0.0273(11) 0.0166(9) -0.0028(9) 0.0055(8) 0.0023(8)
C15 0.0136(8) 0.0191(9) 0.0131(8) -0.0004(7) 0.0037(7) -0.0023(7)
C16 0.0199(9) 0.0189(9) 0.0183(9) -0.0006(7) 0.0040(7) -0.0011(7)
C17 0.0247(10) 0.0223(10) 0.0213(10) -0.0082(8) 0.0077(8) -0.0020(8)
C18 0.0170(9) 0.0303(11) 0.0221(10) -0.0056(8) 0.0083(8) -0.0079(8)
C19 0.0158(9) 0.0272(10) 0.0196(9) 0.0025(8) 0.0049(7) -0.0045(8)
C20 0.0183(9) 0.0196(9) 0.0140(8) -0.0001(7) 0.0042(7) -0.0015(7)
C21 0.0311(11) 0.0198(10) 0.0289(11) 0.0109(8) 0.0117(9) 0.0024(8)
C22 0.126(3) 0.0495(18) 0.0368(15) 0.043(2) 0.0374(19) 0.0161(13)
Cl1 0.0453(4) 0.0621(4) 0.0305(3) 0.0225(3) 0.0103(3) 0.0118(3)
Cl2 0.0798(5) 0.0347(3) 0.0452(4) 0.0190(3) 0.0245(4) 0.0098(3)
O6 0.0241(8) 0.0272(8) 0.0389(9) -0.0020(7) 0.0040(7) 0.0056(7)

loop_
_atom_type_symbol
_atom_type_description
_atom_type_scat_dispersion_real
_atom_type_scat_dispersion_imag
_atom_type_scat_source
C C 0.0033 0.0016 'International Tables Vol C Tables 4.2.6.8 and 6.1.1.4'
H H 0.0000 0.0000 'International Tables Vol C Tables 4.2.6.8 and 6.1.1.4'
Cl Cl 0.1484 0.1585 'International Tables Vol C Tables 4.2.6.8 and 6.1.1.4'
O O 0.0106 0.0060 'International Tables Vol C Tables 4.2.6.8 and 6.1.1.4'
P P 0.1023 0.0942 'International Tables Vol C Tables 4.2.6.8 and 6.1.1.4'
S S 0.1246 0.1234 'International Tables Vol C Tables 4.2.6.8 and 6.1.1.4'

loop_
_geom_angle_atom_site_label_1
_geom_angle_atom_site_label_2
_geom_angle_atom_site_label_3
_geom_angle
C8 P1 C15 110.16(9)
C8 P1 C2 110.40(8)
C15 P1 C2 108.82(8)
C8 P1 H1P 110.0(10)
C15 P1 H1P 108.8(10)
C2 P1 H1P 108.6(10)
O2 S1 O1 114.48(9)
O2 S1 O3 113.14(9)
O1 S1 O3 112.20(9)
O2 S1 C3 106.35(9)
O1 S1 C3 105.80(8)
O3 S1 C3 103.80(8)
C20 O4 C21 117.55(15)
C13 O5 C14 117.51(15)
C2 C1 C6 121.17(17)
C2 C1 H1 119.4
C6 C1 H1 119.4
C1 C2 C3 119.83(17)
C1 C2 P1 116.93(14)
C3 C2 P1 123.24(14)
C4 C3 C2 119.16(17)
C4 C3 S1 119.96(14)
C2 C3 S1 120.87(14)
C3 C4 C5 120.43(18)
C3 C4 H4 119.8
C5 C4 H4 119.8
C6 C5 C4 121.25(17)
C6 C5 H5 119.4
C4 C5 H5 119.4
C5 C6 C1 118.16(17)
C5 C6 C7 121.47(17)
C1 C6 C7 120.37(17)
C6 C7 H7A 109.5
C6 C7 H7B 109.5
H7A C7 H7B 109.5
C6 C7 H7C 109.5
H7A C7 H7C 109.5
H7B C7 H7C 109.5
C9 C8 C13 120.48(17)
C9 C8 P1 122.19(15)
C13 C8 P1 117.32(14)
C10 C9 C8 119.47(19)
C10 C9 H9 120.3
C8 C9 H9 120.3
C9 C10 C11 119.59(19)
C9 C10 H10 120.2
C11 C10 H10 120.2
C12 C11 C10 121.81(18)
C12 C11 H11 119.1
C10 C11 H11 119.1
C11 C12 C13 118.80(18)
C11 C12 H12 120.6
C13 C12 H12 120.6
O5 C13 C12 125.99(18)
O5 C13 C8 114.20(16)
C12 C13 C8 119.81(18)
O5 C14 H14A 109.5
O5 C14 H14B 109.5
H14A C14 H14B 109.5
O5 C14 H14C 109.5
H14A C14 H14C 109.5
H14B C14 H14C 109.5
C16 C15 C20 120.20(17)
C16 C15 P1 123.67(14)
C20 C15 P1 116.05(14)
C17 C16 C15 119.71(18)
C17 C16 H16 120.1
C15 C16 H16 120.1
C16 C17 C18 119.23(19)
C16 C17 H17 120.4
C18 C17 H17 120.4
C19 C18 C17 121.78(18)
C19 C18 H18 119.1
C17 C18 H18 119.1
C18 C19 C20 118.94(18)
C18 C19 H19 120.5
C20 C19 H19 120.5
O4 C20 C19 125.57(18)
O4 C20 C15 114.34(16)
C19 C20 C15 120.09(18)
O4 C21 H21A 109.5
O4 C21 H21B 109.5
H21A C21 H21B 109.5
O4 C21 H21C 109.5
H21A C21 H21C 109.5
H21B C21 H21C 109.5
Cl1 C22 Cl2 115.01(17)
Cl1 C22 H22A 108.5
Cl2 C22 H22A 108.5
Cl1 C22 H22B 108.5
Cl2 C22 H22B 108.5
H22A C22 H22B 107.5
H1O O6 H2O 102(3)

loop_
_geom_bond_atom_site_label_1
_geom_bond_atom_site_label_2
_geom_bond_distance
P1 C8 1.7794(18)
P1 C15 1.7828(18)
P1 C2 1.7984(18)
P1 H1P 1.22(2)
S1 O2 1.4453(15)
S1 O1 1.4495(15)
S1 O3 1.4521(14)
S1 C3 1.7816(19)
O4 C20 1.359(2)
O4 C21 1.435(2)
O5 C13 1.354(2)
O5 C14 1.434(2)
C1 C2 1.391(3)
C1 C6 1.395(3)
C1 H1 0.9500
C2 C3 1.400(3)
C3 C4 1.385(3)
C4 C5 1.388(3)
C4 H4 0.9500
C5 C6 1.388(3)
C5 H5 0.9500
C6 C7 1.505(3)
C7 H7A 0.9800
C7 H7B 0.9800
C7 H7C 0.9800
C8 C9 1.391(3)
C8 C13 1.400(3)
C9 C10 1.384(3)
C9 H9 0.9500
C10 C11 1.386(3)
C10 H10 0.9500
C11 C12 1.382(3)
C11 H11 0.9500
C12 C13 1.390(3)
C12 H12 0.9500
C14 H14A 0.9800
C14 H14B 0.9800
C14 H14C 0.9800
C15 C16 1.391(3)
C15 C20 1.402(3)
C16 C17 1.389(3)
C16 H16 0.9500
C17 C18 1.389(3)
C17 H17 0.9500
C18 C19 1.383(3)
C18 H18 0.9500
C19 C20 1.384(3)
C19 H19 0.9500
C21 H21A 0.9800
C21 H21B 0.9800
C21 H21C 0.9800
C22 Cl1 1.725(3)
C22 Cl2 1.728(3)
C22 H22A 0.9900
C22 H22B 0.9900
O6 H1O 0.91(3)
O6 H2O 0.92(3)

loop_
_geom_hbond_atom_site_label_D
_geom_hbond_atom_site_label_H
_geom_hbond_atom_site_label_A
_geom_hbond_site_symmetry_A
_geom_hbond_distance_DH
_geom_hbond_distance_HA
_geom_hbond_distance_DA
_geom_hbond_angle_DHA
O6 H1O O1 . 0.91(3) 1.96(3) 2.862(2) 170(3)
O6 H2O O2 3_656 0.92(3) 1.98(3) 2.877(2) 164(3)
C19 H19 O3 1_655 0.95 2.47 3.180(2) 131.7

loop_
_geom_torsion_atom_site_label_1
_geom_torsion_atom_site_label_2
_geom_torsion_atom_site_label_3
_geom_torsion_atom_site_label_4
_geom_torsion
C6 C1 C2 C3 -0.2(3)
C6 C1 C2 P1 179.37(14)
C8 P1 C2 C1 -91.04(15)
C15 P1 C2 C1 29.98(16)
C8 P1 C2 C3 88.50(16)
C15 P1 C2 C3 -150.48(15)
C1 C2 C3 C4 -0.3(3)
P1 C2 C3 C4 -179.79(14)
C1 C2 C3 S1 -179.67(13)
P1 C2 C3 S1 0.8(2)
O2 S1 C3 C4 21.46(18)
O1 S1 C3 C4 -100.67(16)
O3 S1 C3 C4 141.04(15)
O2 S1 C3 C2 -159.14(15)
O1 S1 C3 C2 78.73(16)
O3 S1 C3 C2 -39.55(17)
C2 C3 C4 C5 0.8(3)
S1 C3 C4 C5 -179.82(14)
C3 C4 C5 C6 -0.8(3)
C4 C5 C6 C1 0.4(3)
C4 C5 C6 C7 -178.82(18)
C2 C1 C6 C5 0.1(3)
C2 C1 C6 C7 179.34(17)
C15 P1 C8 C9 -109.47(16)
C2 P1 C8 C9 10.75(19)
C15 P1 C8 C13 71.78(16)
C2 P1 C8 C13 -168.00(14)
C13 C8 C9 C10 0.3(3)
P1 C8 C9 C10 -178.39(15)
C8 C9 C10 C11 1.2(3)
C9 C10 C11 C12 -1.4(3)
C10 C11 C12 C13 0.0(3)
C14 O5 C13 C12 12.9(3)
C14 O5 C13 C8 -167.84(16)
C11 C12 C13 O5 -179.18(17)
C11 C12 C13 C8 1.6(3)
C9 C8 C13 O5 178.92(16)
P1 C8 C13 O5 -2.3(2)
C9 C8 C13 C12 -1.7(3)
P1 C8 C13 C12 177.04(14)
C8 P1 C15 C16 4.33(19)
C2 P1 C15 C16 -116.84(16)
C8 P1 C15 C20 -172.54(14)
C2 P1 C15 C20 66.29(16)
C20 C15 C16 C17 -0.7(3)
P1 C15 C16 C17 -177.42(15)
C15 C16 C17 C18 -1.3(3)
C16 C17 C18 C19 2.3(3)
C17 C18 C19 C20 -1.3(3)
C21 O4 C20 C19 -14.4(3)
C21 O4 C20 C15 165.79(17)
C18 C19 C20 O4 179.46(18)
C18 C19 C20 C15 -0.8(3)
C16 C15 C20 O4 -178.46(16)
P1 C15 C20 O4 -1.5(2)
C16 C15 C20 C19 1.7(3)
P1 C15 C20 C19 178.73(14)

_cod_database_fobs_code 2241529
